data_7107737
loop_
_publ_author_name
'Weidong Pang'
'Xian-Fu Zhang'
'Jinyuan Zhou'
'Changjiang Yu'
'Erhong Hao'
'Lijuan Jiao'

_publ_section_title
;
 Modulating the singlet oxygen generation property of meso-beta directly
 linked BODIPY dimers
;
_journal_name_full Chem.Commun.
_journal_page_first 5437
_journal_paper_doi 10.1039/c2cc30915g
_journal_volume 48
_journal_year 2012
_chemical_formula_sum 'C29 H26 B2 F4 N4 O'
_chemical_formula_weight 544.16
_chemical_name_systematic
;
?
;
_space_group_IT_number 14
_symmetry_cell_setting monoclinic
_symmetry_space_group_name_Hall '-P 2yn'
_symmetry_space_group_name_H-M 'P 1 21/n 1'
_atom_sites_solution_hydrogens geom
_atom_sites_solution_primary direct
_atom_sites_solution_secondary difmap
_audit_creation_method SHELXL-97
_cell_angle_alpha 90.00
_cell_angle_beta 100.259(2)
_cell_angle_gamma 90.00
_cell_formula_units_Z 4
_cell_length_a 13.7354(3)
_cell_length_b 14.3655(3)
_cell_length_c 13.8591(3)
_cell_measurement_reflns_used 4175
_cell_measurement_temperature 291(2)
_cell_measurement_theta_max 67.4564
_cell_measurement_theta_min 3.0737
_cell_volume 2690.90(10)
_computing_cell_refinement 'CrysAlisPro (Oxford Diffraction Ltd.)'
_computing_data_collection 'CrysAlisPro (Oxford Diffraction Ltd.)'
_computing_data_reduction 'CrysAlisPro (Oxford Diffraction Ltd.)'
_computing_molecular_graphics 'Ortep-3 (L. J. Farrugia, 2001)'
_computing_publication_material SHELXL-97
_computing_structure_refinement 'SHELXL-97 (Sheldrick, 1997)'
_computing_structure_solution 'SHELXS-97 (Sheldrick, 1997)'
_diffrn_ambient_temperature 291(2)
_diffrn_detector_area_resol_mean 15.9149
_diffrn_measured_fraction_theta_full 0.978
_diffrn_measured_fraction_theta_max 0.979
_diffrn_measurement_device_type 'Xcalibur, Sapphire3, Gemini ultra'
_diffrn_measurement_method '\w scans'
_diffrn_radiation_monochromator mirror
_diffrn_radiation_source 'Enhance Ultra (Cu) X-ray Source'
_diffrn_radiation_type CuK\a
_diffrn_radiation_wavelength 1.54184
_diffrn_reflns_av_R_equivalents 0.0213
_diffrn_reflns_av_sigmaI/netI 0.0291
_diffrn_reflns_limit_h_max 14
_diffrn_reflns_limit_h_min -16
_diffrn_reflns_limit_k_max 13
_diffrn_reflns_limit_k_min -16
_diffrn_reflns_limit_l_max 16
_diffrn_reflns_limit_l_min -16
_diffrn_reflns_number 10133
_diffrn_reflns_theta_full 67.54
_diffrn_reflns_theta_max 67.54
_diffrn_reflns_theta_min 4.18
_exptl_absorpt_coefficient_mu 0.847
_exptl_absorpt_correction_T_max 0.8099
_exptl_absorpt_correction_T_min 0.7617
_exptl_absorpt_correction_type multi-scan
_exptl_absorpt_process_details
;
CrysAlisPro, Oxford Diffraction Ltd.,
Version 1.171.34.40 (release 27-08-2010 CrysAlis171 .NET)
(compiled Aug 27 2010,11:50:40)
Empirical absorption correction using spherical harmonics,
implemented in SCALE3 ABSPACK scaling algorithm.
;
_exptl_crystal_colour red
_exptl_crystal_density_diffrn 1.343
_exptl_crystal_density_method 'not measured'
_exptl_crystal_description plate
_exptl_crystal_F_000 1128
_exptl_crystal_size_max 0.34
_exptl_crystal_size_mid 0.30
_exptl_crystal_size_min 0.26
_refine_diff_density_max 0.138
_refine_diff_density_min -0.200
_refine_diff_density_rms 0.035
_refine_ls_extinction_method none
_refine_ls_goodness_of_fit_ref 1.019
_refine_ls_hydrogen_treatment constr
_refine_ls_matrix_type full
_refine_ls_number_parameters 366
_refine_ls_number_reflns 4752
_refine_ls_number_restraints 0
_refine_ls_restrained_S_all 1.019
_refine_ls_R_factor_all 0.0556
_refine_ls_R_factor_gt 0.0424
_refine_ls_shift/su_max 0.001
_refine_ls_shift/su_mean 0.000
_refine_ls_structure_factor_coef Fsqd
_refine_ls_weighting_details 'calc w=1/[\s^2^(Fo^2^)+(0.0604P)^2^+0.3570P] where P=(Fo^2^+2Fc^2^)/3'
_refine_ls_weighting_scheme calc
_refine_ls_wR_factor_gt 0.1094
_refine_ls_wR_factor_ref 0.1218
_reflns_number_gt 3736
_reflns_number_total 4752
_reflns_threshold_expression >2sigma(I)
_cod_data_source_file c2cc30915g.txt
_cod_data_source_block jlj-3
_cod_original_sg_symbol_H-M 'P 21/n'
_cod_database_code 7107737

loop_
_symmetry_equiv_pos_as_xyz
'x, y, z'
'-x+1/2, y+1/2, -z+1/2'
'-x, -y, -z'
'x-1/2, -y-1/2, z-1/2'

loop_
_atom_site_label
_atom_site_type_symbol
_atom_site_fract_x
_atom_site_fract_y
_atom_site_fract_z
_atom_site_U_iso_or_equiv
_atom_site_adp_type
_atom_site_occupancy
_atom_site_symmetry_multiplicity
_atom_site_calc_flag
_atom_site_refinement_flags
F1 F 1.27495(9) 0.48527(8) 0.70483(9) 0.0667(3) Uani 1 1 d .
F2 F 1.23894(8) 0.47429(8) 0.54015(9) 0.0669(3) Uani 1 1 d .
F4 F 0.78247(9) 0.03147(8) 0.68517(10) 0.0723(4) Uani 1 1 d .
N1 N 1.39142(11) 0.40666(10) 0.62403(11) 0.0506(4) Uani 1 1 d .
O1 O 1.57283(10) -0.06386(10) 0.87657(13) 0.0751(5) Uani 1 1 d .
F3 F 0.72945(8) 0.17534(9) 0.63399(9) 0.0710(3) Uani 1 1 d .
N4 N 0.86816(10) 0.11131(11) 0.57282(11) 0.0503(4) Uani 1 1 d .
N3 N 0.88447(11) 0.16249(11) 0.74554(11) 0.0493(4) Uani 1 1 d .
N2 N 1.23072(10) 0.33480(10) 0.63544(11) 0.0456(3) Uani 1 1 d .
C3 C 1.41461(13) 0.13534(13) 0.82031(14) 0.0525(4) Uani 1 1 d .
H3 H 1.3684 0.1673 0.8492 0.063 Uiso 1 1 calc R
C4 C 1.43437(12) 0.16508(12) 0.72993(14) 0.0474(4) Uani 1 1 d .
C16 C 1.01891(12) 0.18451(12) 0.65541(13) 0.0451(4) Uani 1 1 d .
C23 C 0.96238(12) 0.14764(13) 0.57078(13) 0.0470(4) Uani 1 1 d .
C14 C 1.11752(12) 0.22580(13) 0.65313(13) 0.0465(4) Uani 1 1 d .
C21 C 0.86473(15) 0.18181(15) 0.83500(15) 0.0602(5) Uani 1 1 d .
C7 C 1.38454(12) 0.24923(12) 0.68426(12) 0.0444(4) Uani 1 1 d .
C17 C 0.98262(12) 0.18822(13) 0.74359(13) 0.0483(4) Uani 1 1 d .
C8 C 1.43864(13) 0.32421(12) 0.65826(13) 0.0461(4) Uani 1 1 d .
C11 C 1.46099(15) 0.46711(15) 0.60872(18) 0.0660(6) Uani 1 1 d .
H11 H 1.4489 0.5278 0.5865 0.079 Uiso 1 1 calc R
C6 C 1.54993(14) 0.03778(14) 0.73395(17) 0.0625(5) Uani 1 1 d .
H6 H 1.5945 0.0043 0.7043 0.075 Uiso 1 1 calc R
C9 C 1.54119(14) 0.33750(14) 0.66204(15) 0.0561(5) Uani 1 1 d .
H9 H 1.5907 0.2939 0.6821 0.067 Uiso 1 1 calc R
C13 C 1.20992(12) 0.18606(12) 0.68129(13) 0.0469(4) Uani 1 1 d .
H13 H 1.2229 0.1254 0.7034 0.056 Uiso 1 1 calc R
C18 C 1.02464(15) 0.22126(16) 0.83826(15) 0.0613(5) Uani 1 1 d .
C1 C 1.53015(13) 0.01070(13) 0.82419(16) 0.0572(5) Uani 1 1 d .
C12 C 1.28056(12) 0.25406(12) 0.67033(13) 0.0446(4) Uani 1 1 d .
C15 C 1.13339(12) 0.31691(12) 0.62537(13) 0.0479(4) Uani 1 1 d .
H15 H 1.0835 0.3595 0.6030 0.057 Uiso 1 1 calc R
B1 B 1.28134(16) 0.42974(14) 0.62438(16) 0.0488(5) Uani 1 1 d .
C27 C 0.83244(15) 0.07538(14) 0.48364(15) 0.0588(5) Uani 1 1 d .
C2 C 1.46248(14) 0.05944(14) 0.86729(15) 0.0579(5) Uani 1 1 d .
H2 H 1.4493 0.0410 0.9280 0.069 Uiso 1 1 calc R
C24 C 0.98304(14) 0.13291(14) 0.47457(14) 0.0556(5) Uani 1 1 d .
C5 C 1.50260(14) 0.11554(14) 0.68785(16) 0.0581(5) Uani 1 1 d .
H5 H 1.5169 0.1346 0.6278 0.070 Uiso 1 1 calc R
C20 C 0.95008(17) 0.21672(17) 0.89319(15) 0.0691(6) Uani 1 1 d .
H20 H 0.9560 0.2342 0.9586 0.083 Uiso 1 1 calc R
B2 B 0.81232(15) 0.11895(16) 0.65956(17) 0.0518(5) Uani 1 1 d .
C26 C 0.90212(16) 0.08771(16) 0.42289(15) 0.0672(6) Uani 1 1 d .
H26 H 0.8950 0.0685 0.3579 0.081 Uiso 1 1 calc R
C19 C 1.12924(19) 0.2511(2) 0.87697(18) 0.0967(9) Uani 1 1 d .
H19A H 1.1347 0.2705 0.9440 0.145 Uiso 1 1 calc R
H19B H 1.1464 0.3021 0.8384 0.145 Uiso 1 1 calc R
H19C H 1.1733 0.1999 0.8732 0.145 Uiso 1 1 calc R
C28 C 0.73408(16) 0.02809(17) 0.46012(19) 0.0762(7) Uani 1 1 d .
H28A H 0.7389 -0.0331 0.4883 0.114 Uiso 1 1 calc R
H28B H 0.7144 0.0234 0.3903 0.114 Uiso 1 1 calc R
H28C H 0.6858 0.0636 0.4867 0.114 Uiso 1 1 calc R
C25 C 1.07317(16) 0.15950(19) 0.43445(15) 0.0726(6) Uani 1 1 d .
H25A H 1.0751 0.1248 0.3756 0.109 Uiso 1 1 calc R
H25B H 1.1312 0.1459 0.4821 0.109 Uiso 1 1 calc R
H25C H 1.0711 0.2249 0.4198 0.109 Uiso 1 1 calc R
C10 C 1.55419(15) 0.42613(16) 0.63088(18) 0.0693(6) Uani 1 1 d .
H10 H 1.6141 0.4539 0.6255 0.083 Uiso 1 1 calc R
C29 C 1.65215(16) -0.11014(16) 0.8429(2) 0.0910(9) Uani 1 1 d .
H29A H 1.6285 -0.1369 0.7795 0.136 Uiso 1 1 calc R
H29B H 1.6776 -0.1585 0.8882 0.136 Uiso 1 1 calc R
H29C H 1.7038 -0.0662 0.8381 0.136 Uiso 1 1 calc R
C22 C 0.76573(17) 0.1692(2) 0.86244(18) 0.0831(7) Uani 1 1 d .
H22A H 0.7160 0.1955 0.8124 0.125 Uiso 1 1 calc R
H22B H 0.7643 0.2001 0.9236 0.125 Uiso 1 1 calc R
H22C H 0.7530 0.1040 0.8690 0.125 Uiso 1 1 calc R

loop_
_atom_site_aniso_label
_atom_site_aniso_U_11
_atom_site_aniso_U_22
_atom_site_aniso_U_33
_atom_site_aniso_U_23
_atom_site_aniso_U_13
_atom_site_aniso_U_12
F1 0.0704(7) 0.0567(7) 0.0737(8) -0.0123(6) 0.0151(6) 0.0039(6)
F2 0.0665(7) 0.0634(7) 0.0688(7) 0.0234(6) 0.0065(6) 0.0067(6)
F4 0.0697(7) 0.0654(7) 0.0842(8) 0.0048(6) 0.0199(6) -0.0203(6)
N1 0.0488(8) 0.0466(8) 0.0579(9) 0.0077(7) 0.0137(7) -0.0020(7)
O1 0.0536(8) 0.0586(8) 0.1080(12) 0.0263(9) 0.0005(8) 0.0071(7)
F3 0.0459(6) 0.0870(9) 0.0792(8) -0.0007(7) 0.0086(5) 0.0126(6)
N4 0.0443(8) 0.0521(9) 0.0537(9) -0.0028(7) 0.0064(6) -0.0034(7)
N3 0.0442(8) 0.0542(9) 0.0522(8) 0.0011(7) 0.0157(6) -0.0002(7)
N2 0.0409(7) 0.0429(8) 0.0536(8) 0.0050(7) 0.0099(6) 0.0034(6)
C3 0.0450(9) 0.0548(11) 0.0580(11) 0.0100(9) 0.0097(8) 0.0020(8)
C4 0.0367(8) 0.0482(10) 0.0573(10) 0.0076(8) 0.0083(7) -0.0007(7)
C16 0.0395(8) 0.0458(9) 0.0509(9) 0.0011(8) 0.0102(7) 0.0030(7)
C23 0.0429(9) 0.0493(10) 0.0496(10) 0.0006(8) 0.0106(7) 0.0023(8)
C14 0.0404(9) 0.0505(10) 0.0497(9) 0.0012(8) 0.0112(7) 0.0002(7)
C21 0.0629(12) 0.0679(12) 0.0550(11) 0.0032(10) 0.0245(9) 0.0052(10)
C7 0.0412(9) 0.0483(10) 0.0443(9) 0.0036(8) 0.0091(7) 0.0019(7)
C17 0.0426(9) 0.0514(10) 0.0519(10) -0.0040(8) 0.0108(7) -0.0034(8)
C8 0.0437(9) 0.0489(10) 0.0462(9) 0.0048(8) 0.0095(7) 0.0002(7)
C11 0.0616(12) 0.0529(11) 0.0863(15) 0.0153(11) 0.0205(11) -0.0082(10)
C6 0.0454(10) 0.0569(12) 0.0882(15) 0.0066(11) 0.0197(10) 0.0082(9)
C9 0.0431(9) 0.0627(12) 0.0628(11) 0.0094(10) 0.0099(8) -0.0034(8)
C13 0.0433(9) 0.0446(9) 0.0535(10) 0.0075(8) 0.0104(7) 0.0013(7)
C18 0.0604(11) 0.0689(13) 0.0550(11) -0.0104(10) 0.0110(9) -0.0071(10)
C1 0.0381(9) 0.0481(10) 0.0816(14) 0.0157(10) 0.0000(9) -0.0030(8)
C12 0.0418(8) 0.0435(9) 0.0491(9) 0.0046(8) 0.0096(7) 0.0039(7)
C15 0.0411(9) 0.0480(10) 0.0546(10) 0.0049(8) 0.0089(7) 0.0049(7)
B1 0.0509(11) 0.0424(11) 0.0532(11) 0.0056(9) 0.0098(9) 0.0020(9)
C27 0.0587(11) 0.0561(11) 0.0572(11) -0.0042(9) -0.0014(9) -0.0007(9)
C2 0.0498(10) 0.0603(11) 0.0617(11) 0.0149(10) 0.0045(9) -0.0015(9)
C24 0.0570(11) 0.0621(11) 0.0478(10) 0.0030(9) 0.0100(8) 0.0077(9)
C5 0.0498(10) 0.0587(11) 0.0687(12) 0.0117(10) 0.0187(9) 0.0071(9)
C20 0.0772(14) 0.0835(15) 0.0496(11) -0.0114(11) 0.0191(10) -0.0025(12)
B2 0.0393(10) 0.0564(12) 0.0610(12) 0.0032(10) 0.0121(9) -0.0028(9)
C26 0.0748(14) 0.0755(14) 0.0496(11) -0.0064(10) 0.0067(10) 0.0037(12)
C19 0.0816(17) 0.141(3) 0.0650(14) -0.0336(16) 0.0075(12) -0.0391(17)
C28 0.0645(13) 0.0717(15) 0.0848(16) -0.0122(13) -0.0080(11) -0.0097(11)
C25 0.0679(13) 0.1009(18) 0.0538(11) 0.0046(12) 0.0238(10) 0.0097(12)
C10 0.0496(11) 0.0727(14) 0.0869(15) 0.0118(12) 0.0159(10) -0.0153(10)
C29 0.0575(13) 0.0566(13) 0.154(3) 0.0164(16) 0.0055(15) 0.0148(11)
C22 0.0710(14) 0.112(2) 0.0753(15) 0.0034(14) 0.0383(12) 0.0030(14)

loop_
_atom_type_symbol
_atom_type_description
_atom_type_scat_dispersion_real
_atom_type_scat_dispersion_imag
_atom_type_scat_source
C C 0.0181 0.0091 'International Tables Vol C Tables 4.2.6.8 and 6.1.1.4'
H H 0.0000 0.0000 'International Tables Vol C Tables 4.2.6.8 and 6.1.1.4'
N N 0.0311 0.0180 'International Tables Vol C Tables 4.2.6.8 and 6.1.1.4'
O O 0.0492 0.0322 'International Tables Vol C Tables 4.2.6.8 and 6.1.1.4'
F F 0.0727 0.0534 'International Tables Vol C Tables 4.2.6.8 and 6.1.1.4'
B B 0.0090 0.0039 'International Tables Vol C Tables 4.2.6.8 and 6.1.1.4'

loop_
_geom_angle_atom_site_label_1
_geom_angle_atom_site_label_2
_geom_angle_atom_site_label_3
_geom_angle
C11 N1 C8 107.71(16)
C11 N1 B1 125.99(16)
C8 N1 B1 125.22(15)
C1 O1 C29 118.2(2)
C27 N4 C23 108.11(16)
C27 N4 B2 126.29(16)
C23 N4 B2 125.41(15)
C21 N3 C17 108.41(16)
C21 N3 B2 126.13(16)
C17 N3 B2 125.46(15)
C15 N2 C12 107.21(14)
C15 N2 B1 127.81(15)
C12 N2 B1 124.53(14)
C2 C3 C4 120.97(18)
C2 C3 H3 119.5
C4 C3 H3 119.5
C5 C4 C3 118.36(17)
C5 C4 C7 122.50(17)
C3 C4 C7 119.12(16)
C23 C16 C17 121.21(16)
C23 C16 C14 120.59(15)
C17 C16 C14 118.12(16)
C16 C23 N4 120.28(16)
C16 C23 C24 132.07(17)
N4 C23 C24 107.56(16)
C13 C14 C15 106.57(15)
C13 C14 C16 128.61(16)
C15 C14 C16 124.75(16)
N3 C21 C20 108.73(17)
N3 C21 C22 123.7(2)
C20 C21 C22 127.6(2)
C8 C7 C12 120.09(16)
C8 C7 C4 121.13(15)
C12 C7 C4 118.75(15)
C16 C17 N3 119.96(16)
C16 C17 C18 132.12(17)
N3 C17 C18 107.73(16)
C7 C8 N1 120.58(15)
C7 C8 C9 132.02(17)
N1 C8 C9 107.36(15)
N1 C11 C10 110.21(18)
N1 C11 H11 124.9
C10 C11 H11 124.9
C1 C6 C5 119.41(19)
C1 C6 H6 120.3
C5 C6 H6 120.3
C10 C9 C8 107.44(18)
C10 C9 H9 126.3
C8 C9 H9 126.3
C14 C13 C12 107.42(16)
C14 C13 H13 126.3
C12 C13 H13 126.3
C20 C18 C17 105.93(18)
C20 C18 C19 124.9(2)
C17 C18 C19 129.14(19)
O1 C1 C2 115.19(19)
O1 C1 C6 124.5(2)
C2 C1 C6 120.29(18)
N2 C12 C13 108.14(14)
N2 C12 C7 120.92(15)
C13 C12 C7 130.86(16)
N2 C15 C14 110.66(15)
N2 C15 H15 124.7
C14 C15 H15 124.7
F2 B1 F1 109.82(16)
F2 B1 N1 111.42(16)
F1 B1 N1 109.11(16)
F2 B1 N2 111.45(16)
F1 B1 N2 109.44(16)
N1 B1 N2 105.49(14)
N4 C27 C26 109.15(17)
N4 C27 C28 122.7(2)
C26 C27 C28 128.1(2)
C3 C2 C1 119.91(19)
C3 C2 H2 120.0
C1 C2 H2 120.0
C26 C24 C23 106.27(17)
C26 C24 C25 125.02(19)
C23 C24 C25 128.70(18)
C4 C5 C6 121.04(19)
C4 C5 H5 119.5
C6 C5 H5 119.5
C18 C20 C21 109.14(18)
C18 C20 H20 125.4
C21 C20 H20 125.4
F4 B2 F3 109.09(15)
F4 B2 N3 110.40(17)
F3 B2 N3 110.20(17)
F4 B2 N4 110.24(17)
F3 B2 N4 109.96(16)
N3 B2 N4 106.94(14)
C24 C26 C27 108.90(18)
C24 C26 H26 125.6
C27 C26 H26 125.6
C18 C19 H19A 109.5
C18 C19 H19B 109.5
H19A C19 H19B 109.5
C18 C19 H19C 109.5
H19A C19 H19C 109.5
H19B C19 H19C 109.5
C27 C28 H28A 109.5
C27 C28 H28B 109.5
H28A C28 H28B 109.5
C27 C28 H28C 109.5
H28A C28 H28C 109.5
H28B C28 H28C 109.5
C24 C25 H25A 109.5
C24 C25 H25B 109.5
H25A C25 H25B 109.5
C24 C25 H25C 109.5
H25A C25 H25C 109.5
H25B C25 H25C 109.5
C9 C10 C11 107.27(18)
C9 C10 H10 126.4
C11 C10 H10 126.4
O1 C29 H29A 109.5
O1 C29 H29B 109.5
H29A C29 H29B 109.5
O1 C29 H29C 109.5
H29A C29 H29C 109.5
H29B C29 H29C 109.5
C21 C22 H22A 109.5
C21 C22 H22B 109.5
H22A C22 H22B 109.5
C21 C22 H22C 109.5
H22A C22 H22C 109.5
H22B C22 H22C 109.5

loop_
_geom_bond_atom_site_label_1
_geom_bond_atom_site_label_2
_geom_bond_distance
F1 B1 1.386(2)
F2 B1 1.367(2)
F4 B2 1.388(2)
N1 C11 1.336(2)
N1 C8 1.392(2)
N1 B1 1.549(2)
O1 C1 1.366(2)
O1 C29 1.424(3)
F3 B2 1.391(2)
N4 C27 1.349(2)
N4 C23 1.400(2)
N4 B2 1.541(3)
N3 C21 1.344(2)
N3 C17 1.403(2)
N3 B2 1.540(3)
N2 C15 1.344(2)
N2 C12 1.389(2)
N2 B1 1.551(2)
C3 C2 1.376(3)
C3 C4 1.395(3)
C3 H3 0.9300
C4 C5 1.385(3)
C4 C7 1.475(2)
C16 C23 1.391(2)
C16 C17 1.401(2)
C16 C14 1.484(2)
C23 C24 1.428(3)
C14 C13 1.383(2)
C14 C15 1.392(3)
C21 C20 1.393(3)
C21 C22 1.487(3)
C7 C8 1.392(2)
C7 C12 1.408(2)
C17 C18 1.418(3)
C8 C9 1.413(2)
C11 C10 1.393(3)
C11 H11 0.9300
C6 C1 1.382(3)
C6 C5 1.390(3)
C6 H6 0.9300
C9 C10 1.366(3)
C9 H9 0.9300
C13 C12 1.404(2)
C13 H13 0.9300
C18 C20 1.382(3)
C18 C19 1.504(3)
C1 C2 1.382(3)
C15 H15 0.9300
C27 C26 1.394(3)
C27 C28 1.495(3)
C2 H2 0.9300
C24 C26 1.373(3)
C24 C25 1.494(3)
C5 H5 0.9300
C20 H20 0.9300
C26 H26 0.9300
C19 H19A 0.9600
C19 H19B 0.9600
C19 H19C 0.9600
C28 H28A 0.9600
C28 H28B 0.9600
C28 H28C 0.9600
C25 H25A 0.9600
C25 H25B 0.9600
C25 H25C 0.9600
C10 H10 0.9300
C29 H29A 0.9600
C29 H29B 0.9600
C29 H29C 0.9600
C22 H22A 0.9600
C22 H22B 0.9600
C22 H22C 0.9600

loop_
_geom_torsion_atom_site_label_1
_geom_torsion_atom_site_label_2
_geom_torsion_atom_site_label_3
_geom_torsion_atom_site_label_4
_geom_torsion
C2 C3 C4 C5 0.8(3)
C2 C3 C4 C7 -177.35(17)
C17 C16 C23 N4 -1.5(3)
C14 C16 C23 N4 -178.09(16)
C17 C16 C23 C24 -177.3(2)
C14 C16 C23 C24 6.0(3)
C27 N4 C23 C16 -176.32(17)
B2 N4 C23 C16 8.4(3)
C27 N4 C23 C24 0.5(2)
B2 N4 C23 C24 -174.82(17)
C23 C16 C14 C13 -99.4(2)
C17 C16 C14 C13 83.9(2)
C23 C16 C14 C15 84.0(2)
C17 C16 C14 C15 -92.7(2)
C17 N3 C21 C20 -2.3(2)
B2 N3 C21 C20 177.40(19)
C17 N3 C21 C22 176.1(2)
B2 N3 C21 C22 -4.2(3)
C5 C4 C7 C8 -54.3(3)
C3 C4 C7 C8 123.80(19)
C5 C4 C7 C12 127.95(19)
C3 C4 C7 C12 -54.0(2)
C23 C16 C17 N3 -5.9(3)
C14 C16 C17 N3 170.76(15)
C23 C16 C17 C18 179.7(2)
C14 C16 C17 C18 -3.6(3)
C21 N3 C17 C16 -173.26(17)
B2 N3 C17 C16 7.1(3)
C21 N3 C17 C18 2.4(2)
B2 N3 C17 C18 -177.28(18)
C12 C7 C8 N1 4.0(3)
C4 C7 C8 N1 -173.75(16)
C12 C7 C8 C9 -178.46(19)
C4 C7 C8 C9 3.8(3)
C11 N1 C8 C7 177.52(18)
B1 N1 C8 C7 8.8(3)
C11 N1 C8 C9 -0.6(2)
B1 N1 C8 C9 -169.26(17)
C8 N1 C11 C10 0.8(3)
B1 N1 C11 C10 169.37(19)
C7 C8 C9 C10 -177.6(2)
N1 C8 C9 C10 0.1(2)
C15 C14 C13 C12 0.1(2)
C16 C14 C13 C12 -176.94(17)
C16 C17 C18 C20 173.4(2)
N3 C17 C18 C20 -1.5(2)
C16 C17 C18 C19 -9.6(4)
N3 C17 C18 C19 175.5(2)
C29 O1 C1 C2 -172.19(19)
C29 O1 C1 C6 8.4(3)
C5 C6 C1 O1 -179.39(18)
C5 C6 C1 C2 1.2(3)
C15 N2 C12 C13 -0.04(19)
B1 N2 C12 C13 172.82(16)
C15 N2 C12 C7 177.03(16)
B1 N2 C12 C7 -10.1(3)
C14 C13 C12 N2 -0.1(2)
C14 C13 C12 C7 -176.73(18)
C8 C7 C12 N2 -3.3(3)
C4 C7 C12 N2 174.46(16)
C8 C7 C12 C13 172.98(18)
C4 C7 C12 C13 -9.2(3)
C12 N2 C15 C14 0.1(2)
B1 N2 C15 C14 -172.42(17)
C13 C14 C15 N2 -0.2(2)
C16 C14 C15 N2 177.05(16)
C11 N1 B1 F2 53.6(3)
C8 N1 B1 F2 -139.72(17)
C11 N1 B1 F1 -67.8(2)
C8 N1 B1 F1 98.9(2)
C11 N1 B1 N2 174.73(18)
C8 N1 B1 N2 -18.6(2)
C15 N2 B1 F2 -48.4(2)
C12 N2 B1 F2 140.22(17)
C15 N2 B1 F1 73.2(2)
C12 N2 B1 F1 -98.1(2)
C15 N2 B1 N1 -169.49(16)
C12 N2 B1 N1 19.2(2)
C23 N4 C27 C26 0.0(2)
B2 N4 C27 C26 175.21(18)
C23 N4 C27 C28 178.24(19)
B2 N4 C27 C28 -6.5(3)
C4 C3 C2 C1 -1.0(3)
O1 C1 C2 C3 -179.49(17)
C6 C1 C2 C3 -0.1(3)
C16 C23 C24 C26 175.5(2)
N4 C23 C24 C26 -0.7(2)
C16 C23 C24 C25 -4.3(4)
N4 C23 C24 C25 179.4(2)
C3 C4 C5 C6 0.4(3)
C7 C4 C5 C6 178.48(18)
C1 C6 C5 C4 -1.4(3)
C17 C18 C20 C21 0.2(3)
C19 C18 C20 C21 -177.0(2)
N3 C21 C20 C18 1.3(3)
C22 C21 C20 C18 -177.0(2)
C21 N3 B2 F4 -60.6(3)
C17 N3 B2 F4 119.00(19)
C21 N3 B2 F3 60.0(3)
C17 N3 B2 F3 -120.43(18)
C21 N3 B2 N4 179.47(18)
C17 N3 B2 N4 -0.9(2)
C27 N4 B2 F4 58.7(2)
C23 N4 B2 F4 -126.84(18)
C27 N4 B2 F3 -61.6(2)
C23 N4 B2 F3 112.85(19)
C27 N4 B2 N3 178.76(17)
C23 N4 B2 N3 -6.8(2)
C23 C24 C26 C27 0.7(2)
C25 C24 C26 C27 -179.5(2)
N4 C27 C26 C24 -0.4(3)
C28 C27 C26 C24 -178.6(2)
C8 C9 C10 C11 0.3(3)
N1 C11 C10 C9 -0.7(3)
